data_7045128
loop_
_publ_author_name
'Higuchi, Junichi'
'Kuriyama, Shogo'
'Eizawa, Aya'
'Arashiba, Kazuya'
'Nakajima, Kazunari'
'Nishibayashi, Yoshiaki'

_publ_section_title
;
 Preparation and reactivity of iron complexes bearing anionic
 carbazole-based PNP-type pincer ligands toward catalytic nitrogen
 fixation.
;
_journal_issue 4
_journal_name_full 'Dalton transactions (Cambridge, England : 2003)'
_journal_page_first 1117
_journal_page_last 1121
_journal_paper_doi 10.1039/c7dt04327a
_journal_volume 47
_journal_year 2018
_chemical_formula_moiety 'C62 H86 Cl Fe N P2'
_chemical_formula_sum 'C62 H86 Cl Fe N P2'
_chemical_formula_weight 998.62
_chemical_properties_physical Air-sensitive,Moisture-sensitive,Oxygen-sensitive
_space_group_crystal_system monoclinic
_space_group_IT_number 14
_space_group_name_Hall '-P 2ybc'
_space_group_name_H-M_alt 'P 1 21/c 1'
_symmetry_space_group_name_Hall '-P 2ybc'
_symmetry_space_group_name_H-M 'P 1 21/c 1'
_atom_sites_solution_hydrogens geom
_atom_sites_solution_primary direct
_atom_sites_solution_secondary difmap
_audit_update_record
;
2017-11-29 deposited with the CCDC.
2017-12-05 downloaded from the CCDC.
;
_cell_angle_alpha 90.0000
_cell_angle_beta 93.203(7)
_cell_angle_gamma 90.0000
_cell_formula_units_Z 4
_cell_length_a 11.7043(3)
_cell_length_b 25.1225(5)
_cell_length_c 19.9855(4)
_cell_measurement_reflns_used 43278
_cell_measurement_temperature 173
_cell_measurement_theta_max 27.49
_cell_measurement_theta_min 1.92
_cell_volume 5867.4(2)
_computing_cell_refinement 'RAPID AUTO'
_computing_data_collection 'RAPID AUTO (Rigaku, ????)'
_computing_data_reduction 'RAPID AUTO'
_computing_molecular_graphics 'CrystalStructure 4.2.5'
_computing_publication_material 'CrystalStructure 4.2.5 (Rigaku, 2017)'
_computing_structure_refinement 'SHELXL Version 2016/6 (Sheldrick, 2008)'
_computing_structure_solution SIR97
_diffrn_ambient_temperature 173
_diffrn_detector_area_resol_mean 10.000
_diffrn_measured_fraction_theta_full 0.999
_diffrn_measured_fraction_theta_max 0.999
_diffrn_measurement_device_type 'Rigaku R-AXIS RAPID'
_diffrn_measurement_method \w
_diffrn_radiation_type 'Mo K\a'
_diffrn_radiation_wavelength 0.71075
_diffrn_reflns_av_R_equivalents 0.0614
_diffrn_reflns_Laue_measured_fraction_full 0.999
_diffrn_reflns_Laue_measured_fraction_max 0.999
_diffrn_reflns_limit_h_max 15
_diffrn_reflns_limit_h_min -15
_diffrn_reflns_limit_k_max 32
_diffrn_reflns_limit_k_min -32
_diffrn_reflns_limit_l_max 23
_diffrn_reflns_limit_l_min -25
_diffrn_reflns_number 56900
_diffrn_reflns_point_group_measured_fraction_full 0.999
_diffrn_reflns_point_group_measured_fraction_max 0.999
_diffrn_reflns_theta_full 25.242
_diffrn_reflns_theta_max 27.483
_diffrn_reflns_theta_min 2.041
_diffrn_standards_number 0
_exptl_absorpt_coefficient_mu 0.393
_exptl_absorpt_correction_T_max 0.981
_exptl_absorpt_correction_T_min 0.686
_exptl_absorpt_correction_type multi-scan
_exptl_absorpt_process_details 'ABSCOR (Rigaku, 1995)'
_exptl_crystal_colour orange
_exptl_crystal_density_diffrn 1.130
_exptl_crystal_density_method 'not measured'
_exptl_crystal_description block
_exptl_crystal_F_000 2152.00
_exptl_crystal_size_max 0.300
_exptl_crystal_size_mid 0.150
_exptl_crystal_size_min 0.050
_refine_diff_density_max 0.86
_refine_diff_density_min -0.27
_refine_ls_extinction_method none
_refine_ls_goodness_of_fit_ref 1.029
_refine_ls_hydrogen_treatment constr
_refine_ls_number_parameters 604
_refine_ls_number_reflns 13427
_refine_ls_number_restraints 0
_refine_ls_R_factor_all 0.0836
_refine_ls_R_factor_gt 0.0590
_refine_ls_shift/su_max 0.001
_refine_ls_structure_factor_coef Fsqd
_refine_ls_weighting_details 'w = 1/[\s^2^(Fo^2^)+(0.0578P)^2^+5.0383P] where P=(Fo^2^+2Fc^2^)/3'
_refine_ls_weighting_scheme calc
_refine_ls_wR_factor_gt 0.1274
_refine_ls_wR_factor_ref 0.1368
_reflns_Friedel_coverage 0.000
_reflns_number_gt 10145
_reflns_number_total 13427
_reflns_threshold_expression F^2^>2.0\s(F^2^)
_cod_data_source_file c7dt04327a2.cif
_cod_data_source_block 6b
_cod_depositor_comments 'Adding full bibliography for 7045127--7045130.cif.'
_cod_database_code 7045128

loop_
_space_group_symop_id
_space_group_symop_operation_xyz
1 +X,+Y,+Z
2 -X,1/2+Y,1/2-Z
3 -X,-Y,-Z
4 +X,-1/2-Y,-1/2+Z

loop_
_atom_site_label
_atom_site_type_symbol
_atom_site_fract_x
_atom_site_fract_y
_atom_site_fract_z
_atom_site_U_iso_or_equiv
_atom_site_adp_type
_atom_site_occupancy
_atom_site_site_symmetry_order
_atom_site_calc_flag
_atom_site_refinement_flags_posn
_atom_site_refinement_flags_adp
Fe1 Fe 0.53487(3) 0.18063(2) 0.64156(2) 0.02574(10) Uani 1 1 d . .
Cl1 Cl 0.39646(7) 0.23503(3) 0.67819(4) 0.0476(2) Uani 1 1 d . .
P1 P 0.49167(5) 0.09161(3) 0.68295(3) 0.02510(14) Uani 1 1 d . .
P2 P 0.60642(5) 0.22370(2) 0.54244(3) 0.02387(14) Uani 1 1 d . .
N1 N 0.67628(18) 0.19253(8) 0.70058(9) 0.0249(4) Uani 1 1 d . .
C1 C 0.7145(2) 0.16296(9) 0.75491(12) 0.0256(5) Uani 1 1 d . .
C2 C 0.6605(2) 0.12105(10) 0.78736(12) 0.0271(5) Uani 1 1 d . .
C3 C 0.7222(2) 0.09605(10) 0.83987(12) 0.0302(6) Uani 1 1 d . .
H3 H 0.686567 0.067590 0.862091 0.036 Uiso 1 1 calc R U
C4 C 0.8340(2) 0.11036(10) 0.86206(12) 0.0286(5) Uani 1 1 d . .
C5 C 0.8855(2) 0.15238(10) 0.83032(12) 0.0287(5) Uani 1 1 d . .
H5 H 0.960673 0.163362 0.844512 0.034 Uiso 1 1 calc R U
C6 C 0.8262(2) 0.17841(10) 0.77739(12) 0.0274(5) Uani 1 1 d . .
C7 C 0.8544(2) 0.22286(9) 0.73536(12) 0.0261(5) Uani 1 1 d . .
C8 C 0.9511(2) 0.25534(10) 0.73363(12) 0.0280(5) Uani 1 1 d . .
H8 H 1.015201 0.249373 0.764009 0.034 Uiso 1 1 calc R U
C9 C 0.9529(2) 0.29623(10) 0.68741(12) 0.0277(5) Uani 1 1 d . .
C10 C 0.8578(2) 0.30251(10) 0.64233(12) 0.0296(5) Uani 1 1 d . .
H10 H 0.859993 0.330374 0.610286 0.035 Uiso 1 1 calc R U
C11 C 0.7605(2) 0.27080(9) 0.64127(12) 0.0259(5) Uani 1 1 d . .
C12 C 0.7587(2) 0.23045(9) 0.69045(12) 0.0263(5) Uani 1 1 d . .
C13 C 0.8936(3) 0.07989(11) 0.92103(13) 0.0359(6) Uani 1 1 d . .
C14 C 0.8225(3) 0.08548(15) 0.98279(14) 0.0541(9) Uani 1 1 d . .
H14A H 0.744688 0.072412 0.972099 0.065 Uiso 1 1 calc R U
H14B H 0.857841 0.064593 1.019822 0.065 Uiso 1 1 calc R U
H14C H 0.819400 0.123018 0.995916 0.065 Uiso 1 1 calc R U
C15 C 1.0142(3) 0.10024(13) 0.93797(16) 0.0517(8) Uani 1 1 d . .
H15A H 1.059979 0.096742 0.898625 0.062 Uiso 1 1 calc R U
H15B H 1.010915 0.137763 0.951149 0.062 Uiso 1 1 calc R U
H15C H 1.049356 0.079338 0.975055 0.062 Uiso 1 1 calc R U
C16 C 0.9008(3) 0.02052(11) 0.90301(16) 0.0480(8) Uani 1 1 d . .
H16A H 0.823769 0.006738 0.891942 0.058 Uiso 1 1 calc R U
H16B H 0.947892 0.016183 0.864325 0.058 Uiso 1 1 calc R U
H16C H 0.935507 0.000800 0.941287 0.058 Uiso 1 1 calc R U
C17 C 1.0545(2) 0.33476(11) 0.68375(13) 0.0352(6) Uani 1 1 d . .
C18 C 1.0134(3) 0.39188(12) 0.6915(2) 0.0573(10) Uani 1 1 d . .
H18A H 0.953606 0.399710 0.656600 0.069 Uiso 1 1 calc R U
H18B H 0.982421 0.396315 0.735709 0.069 Uiso 1 1 calc R U
H18C H 1.077781 0.416348 0.687169 0.069 Uiso 1 1 calc R U
C19 C 1.1069(3) 0.32846(19) 0.61618(17) 0.0707(12) Uani 1 1 d . .
H19A H 1.048585 0.335532 0.580177 0.085 Uiso 1 1 calc R U
H19B H 1.170187 0.353723 0.613023 0.085 Uiso 1 1 calc R U
H19C H 1.135742 0.292070 0.611837 0.085 Uiso 1 1 calc R U
C20 C 1.1470(3) 0.32354(13) 0.73830(16) 0.0453(7) Uani 1 1 d . .
H20A H 1.115002 0.327382 0.782325 0.054 Uiso 1 1 calc R U
H20B H 1.175582 0.287181 0.733282 0.054 Uiso 1 1 calc R U
H20C H 1.210027 0.348835 0.734468 0.054 Uiso 1 1 calc R U
C21 C 0.6640(2) 0.28178(9) 0.59041(12) 0.0262(5) Uani 1 1 d . .
H21A H 0.690559 0.308339 0.558158 0.031 Uiso 1 1 calc R U
H21B H 0.600488 0.298209 0.613824 0.031 Uiso 1 1 calc R U
C22 C 0.5373(2) 0.10513(10) 0.77165(11) 0.0279(5) Uani 1 1 d . .
H22A H 0.487910 0.133802 0.787974 0.033 Uiso 1 1 calc R U
H22B H 0.521880 0.072787 0.797966 0.033 Uiso 1 1 calc R U
C23 C 0.7270(2) 0.19724(10) 0.49437(12) 0.0283(5) Uani 1 1 d . .
C24 C 0.7894(2) 0.23988(11) 0.45397(14) 0.0358(6) Uani 1 1 d . .
H24A H 0.734190 0.257426 0.421761 0.043 Uiso 1 1 calc R U
H24B H 0.822409 0.267389 0.484824 0.043 Uiso 1 1 calc R U
C25 C 0.8856(3) 0.21360(12) 0.41580(16) 0.0463(8) Uani 1 1 d . .
H25 H 0.924135 0.241306 0.389077 0.056 Uiso 1 1 calc R U
C26 C 0.9725(3) 0.18931(13) 0.46650(18) 0.0502(8) Uani 1 1 d . .
H26A H 1.036013 0.173167 0.442831 0.060 Uiso 1 1 calc R U
H26B H 1.004763 0.217418 0.496705 0.060 Uiso 1 1 calc R U
C27 C 0.9147(3) 0.14702(12) 0.50724(16) 0.0431(7) Uani 1 1 d . .
H27 H 0.972002 0.131216 0.540543 0.052 Uiso 1 1 calc R U
C28 C 0.8175(2) 0.17281(11) 0.54440(14) 0.0344(6) Uani 1 1 d . .
H28A H 0.849339 0.200950 0.574712 0.041 Uiso 1 1 calc R U
H28B H 0.781010 0.145646 0.572050 0.041 Uiso 1 1 calc R U
C29 C 0.8361(3) 0.17104(13) 0.36897(16) 0.0494(8) Uani 1 1 d . .
H29A H 0.897761 0.155240 0.343399 0.059 Uiso 1 1 calc R U
H29B H 0.778835 0.187043 0.336663 0.059 Uiso 1 1 calc R U
C30 C 0.7795(3) 0.12759(12) 0.40977(15) 0.0425(7) Uani 1 1 d . .
H30 H 0.748526 0.099094 0.378868 0.051 Uiso 1 1 calc R U
C31 C 0.8680(3) 0.10364(12) 0.46006(16) 0.0441(7) Uani 1 1 d . .
H31A H 0.832115 0.075246 0.486103 0.053 Uiso 1 1 calc R U
H31B H 0.931183 0.087644 0.436006 0.053 Uiso 1 1 calc R U
C32 C 0.6813(2) 0.15210(11) 0.44725(13) 0.0329(6) Uani 1 1 d . .
H32A H 0.644871 0.124233 0.473866 0.040 Uiso 1 1 calc R U
H32B H 0.622673 0.166573 0.414549 0.040 Uiso 1 1 calc R U
C33 C 0.4859(2) 0.25037(10) 0.48497(11) 0.0263(5) Uani 1 1 d . .
C34 C 0.5177(2) 0.27006(11) 0.41483(12) 0.0331(6) Uani 1 1 d . .
H34A H 0.570997 0.300589 0.419844 0.040 Uiso 1 1 calc R U
H34B H 0.556600 0.241188 0.391209 0.040 Uiso 1 1 calc R U
C35 C 0.4087(3) 0.28710(12) 0.37354(13) 0.0396(7) Uani 1 1 d . .
H35 H 0.430005 0.299223 0.328249 0.048 Uiso 1 1 calc R U
C36 C 0.3517(3) 0.33310(12) 0.40908(14) 0.0430(7) Uani 1 1 d . .
H36A H 0.405012 0.363632 0.413733 0.052 Uiso 1 1 calc R U
H36B H 0.282361 0.344808 0.382425 0.052 Uiso 1 1 calc R U
C37 C 0.3192(2) 0.31448(11) 0.47817(14) 0.0380(6) Uani 1 1 d . .
H37 H 0.281918 0.344435 0.501647 0.046 Uiso 1 1 calc R U
C38 C 0.4274(2) 0.29713(10) 0.51934(12) 0.0313(6) Uani 1 1 d . .
H38A H 0.406860 0.286219 0.564725 0.038 Uiso 1 1 calc R U
H38B H 0.481207 0.327481 0.524131 0.038 Uiso 1 1 calc R U
C39 C 0.2358(2) 0.26770(12) 0.47064(16) 0.0422(7) Uani 1 1 d . .
H39A H 0.214460 0.255615 0.515414 0.051 Uiso 1 1 calc R U
H39B H 0.165237 0.279087 0.444926 0.051 Uiso 1 1 calc R U
C40 C 0.2921(2) 0.22204(12) 0.43414(14) 0.0391(6) Uani 1 1 d . .
H40 H 0.237176 0.191639 0.428743 0.047 Uiso 1 1 calc R U
C41 C 0.3262(3) 0.24037(13) 0.36546(14) 0.0446(7) Uani 1 1 d . .
H41A H 0.363337 0.210713 0.342307 0.053 Uiso 1 1 calc R U
H41B H 0.257282 0.251246 0.337894 0.053 Uiso 1 1 calc R U
C42 C 0.3992(2) 0.20397(11) 0.47570(13) 0.0310(6) Uani 1 1 d . .
H42A H 0.435460 0.173923 0.452837 0.037 Uiso 1 1 calc R U
H42B H 0.377218 0.191402 0.520130 0.037 Uiso 1 1 calc R U
C43 C 0.5791(2) 0.03268(10) 0.65889(12) 0.0261(5) Uani 1 1 d . .
C44 C 0.6942(2) 0.05584(11) 0.63753(13) 0.0328(6) Uani 1 1 d . .
H44A H 0.679692 0.080366 0.599227 0.039 Uiso 1 1 calc R U
H44B H 0.730749 0.076432 0.675142 0.039 Uiso 1 1 calc R U
C45 C 0.7752(2) 0.01122(12) 0.61740(14) 0.0374(6) Uani 1 1 d . .
H45 H 0.849138 0.027077 0.604487 0.045 Uiso 1 1 calc R U
C46 C 0.7976(2) -0.02626(12) 0.67691(15) 0.0415(7) Uani 1 1 d . .
H46A H 0.833628 -0.006402 0.715327 0.050 Uiso 1 1 calc R U
H46B H 0.850398 -0.055013 0.664704 0.050 Uiso 1 1 calc R U
C47 C 0.6834(2) -0.05025(11) 0.69640(14) 0.0384(6) Uani 1 1 d . .
H47 H 0.698254 -0.075276 0.734819 0.046 Uiso 1 1 calc R U
C48 C 0.6036(2) -0.00621(10) 0.71761(12) 0.0298(5) Uani 1 1 d . .
H48A H 0.639409 0.013219 0.756454 0.036 Uiso 1 1 calc R U
H48B H 0.530957 -0.021928 0.731317 0.036 Uiso 1 1 calc R U
C49 C 0.7206(3) -0.01942(12) 0.55823(14) 0.0408(7) Uani 1 1 d . .
H49A H 0.772179 -0.048413 0.545242 0.049 Uiso 1 1 calc R U
H49B H 0.707509 0.004682 0.519364 0.049 Uiso 1 1 calc R U
C50 C 0.6058(2) -0.04288(11) 0.57841(14) 0.0364(6) Uani 1 1 d . .
H50 H 0.569361 -0.063052 0.539717 0.044 Uiso 1 1 calc R U
C51 C 0.6285(3) -0.08069(11) 0.63769(15) 0.0411(7) Uani 1 1 d . .
H51A H 0.555575 -0.096654 0.650570 0.049 Uiso 1 1 calc R U
H51B H 0.679797 -0.109820 0.624755 0.049 Uiso 1 1 calc R U
C52 C 0.5264(2) 0.00226(10) 0.59781(13) 0.0321(6) Uani 1 1 d . .
H52A H 0.451259 -0.012594 0.608617 0.039 Uiso 1 1 calc R U
H52B H 0.513915 0.027029 0.559560 0.039 Uiso 1 1 calc R U
C53 C 0.3356(2) 0.07477(10) 0.68726(12) 0.0296(5) Uani 1 1 d . .
C54 C 0.3101(2) 0.01813(12) 0.71186(17) 0.0428(7) Uani 1 1 d . .
H54A H 0.344041 0.013231 0.757952 0.051 Uiso 1 1 calc R U
H54B H 0.344950 -0.008327 0.682444 0.051 Uiso 1 1 calc R U
C55 C 0.1796(3) 0.00934(14) 0.7110(2) 0.0582(9) Uani 1 1 d . .
H55 H 0.163707 -0.027701 0.726295 0.070 Uiso 1 1 calc R U
C56 C 0.1257(3) 0.04875(16) 0.75718(19) 0.0632(10) Uani 1 1 d . .
H56A H 0.157500 0.043625 0.803677 0.076 Uiso 1 1 calc R U
H56B H 0.042020 0.042842 0.756485 0.076 Uiso 1 1 calc R U
C57 C 0.1503(3) 0.10516(14) 0.73397(16) 0.0481(8) Uani 1 1 d . .
H57 H 0.116075 0.131198 0.764964 0.058 Uiso 1 1 calc R U
C58 C 0.2800(2) 0.11374(12) 0.73505(14) 0.0387(7) Uani 1 1 d . .
H58A H 0.313433 0.108421 0.781166 0.046 Uiso 1 1 calc R U
H58B H 0.296262 0.150757 0.721474 0.046 Uiso 1 1 calc R U
C59 C 0.0971(3) 0.11310(14) 0.66336(17) 0.0501(8) Uani 1 1 d . .
H59A H 0.111489 0.149841 0.648004 0.060 Uiso 1 1 calc R U
H59B H 0.013310 0.107575 0.663047 0.060 Uiso 1 1 calc R U
C60 C 0.1506(2) 0.07286(14) 0.61633(16) 0.0479(8) Uani 1 1 d . .
H60 H 0.115720 0.077520 0.569878 0.057 Uiso 1 1 calc R U
C61 C 0.1295(3) 0.01676(14) 0.6397(2) 0.0599(10) Uani 1 1 d . .
H61A H 0.165274 -0.008845 0.609561 0.072 Uiso 1 1 calc R U
H61B H 0.046207 0.009648 0.638061 0.072 Uiso 1 1 calc R U
C62 C 0.2797(2) 0.08320(12) 0.61628(13) 0.0362(6) Uani 1 1 d . .
H62A H 0.293549 0.120132 0.601445 0.043 Uiso 1 1 calc R U
H62B H 0.314603 0.058646 0.584474 0.043 Uiso 1 1 calc R U

loop_
_atom_site_aniso_label
_atom_site_aniso_U_11
_atom_site_aniso_U_22
_atom_site_aniso_U_33
_atom_site_aniso_U_23
_atom_site_aniso_U_13
_atom_site_aniso_U_12
Fe1 0.02862(19) 0.02532(18) 0.02286(17) 0.00294(15) -0.00227(14) -0.00222(15)
Cl1 0.0560(5) 0.0450(4) 0.0436(4) 0.0116(3) 0.0177(3) 0.0176(4)
P1 0.0276(3) 0.0249(3) 0.0225(3) 0.0017(3) -0.0008(2) -0.0023(3)
P2 0.0274(3) 0.0231(3) 0.0207(3) 0.0013(2) -0.0026(2) -0.0023(2)
N1 0.0381(12) 0.0209(10) 0.0148(9) 0.0049(8) -0.0076(8) -0.0145(9)
C1 0.0332(13) 0.0217(11) 0.0215(11) -0.0013(10) -0.0026(10) -0.0009(10)
C2 0.0333(14) 0.0256(12) 0.0221(11) -0.0006(10) -0.0022(10) -0.0035(10)
C3 0.0408(15) 0.0269(13) 0.0225(11) 0.0020(10) -0.0012(11) -0.0073(11)
C4 0.0397(15) 0.0251(12) 0.0201(11) -0.0013(10) -0.0058(10) -0.0003(11)
C5 0.0339(14) 0.0267(13) 0.0244(11) -0.0026(10) -0.0071(10) -0.0003(10)
C6 0.0352(14) 0.0250(12) 0.0213(11) -0.0028(10) -0.0034(10) -0.0020(10)
C7 0.0337(13) 0.0208(12) 0.0233(11) -0.0007(10) -0.0036(10) -0.0004(10)
C8 0.0315(13) 0.0269(13) 0.0248(12) -0.0021(10) -0.0056(10) -0.0015(10)
C9 0.0330(13) 0.0257(12) 0.0241(12) -0.0035(10) -0.0010(10) -0.0046(10)
C10 0.0416(15) 0.0232(12) 0.0233(12) 0.0027(10) -0.0039(11) -0.0050(11)
C11 0.0315(13) 0.0239(12) 0.0214(11) 0.0002(10) -0.0047(10) -0.0034(10)
C12 0.0329(13) 0.0223(12) 0.0231(11) -0.0019(10) -0.0037(10) -0.0015(10)
C13 0.0502(17) 0.0323(14) 0.0242(12) 0.0049(11) -0.0075(12) 0.0006(12)
C14 0.071(2) 0.067(2) 0.0239(13) 0.0076(14) -0.0044(14) 0.0096(18)
C15 0.058(2) 0.0488(19) 0.0455(17) 0.0175(15) -0.0224(15) -0.0072(16)
C16 0.067(2) 0.0313(15) 0.0441(17) 0.0092(13) -0.0121(15) 0.0045(14)
C17 0.0346(15) 0.0369(15) 0.0332(14) 0.0074(12) -0.0063(11) -0.0138(12)
C18 0.056(2) 0.0305(16) 0.082(3) 0.0128(16) -0.0251(18) -0.0148(14)
C19 0.054(2) 0.116(4) 0.0431(18) 0.005(2) 0.0087(16) -0.037(2)
C20 0.0373(16) 0.0456(17) 0.0513(18) 0.0090(15) -0.0131(14) -0.0159(13)
C21 0.0335(13) 0.0214(12) 0.0230(11) 0.0005(10) -0.0058(10) -0.0033(10)
C22 0.0324(14) 0.0304(13) 0.0209(11) 0.0005(10) 0.0013(10) -0.0048(11)
C23 0.0306(13) 0.0261(12) 0.0283(12) 0.0012(10) 0.0028(10) -0.0016(10)
C24 0.0364(15) 0.0305(14) 0.0413(15) 0.0055(12) 0.0097(12) -0.0046(12)
C25 0.0476(18) 0.0401(17) 0.0532(18) 0.0063(14) 0.0216(15) -0.0046(14)
C26 0.0310(16) 0.0510(19) 0.070(2) -0.0075(17) 0.0135(15) -0.0039(14)
C27 0.0342(16) 0.0448(17) 0.0498(17) -0.0028(14) -0.0007(13) 0.0067(13)
C28 0.0329(14) 0.0330(14) 0.0370(14) -0.0016(12) -0.0016(11) -0.0001(11)
C29 0.0526(19) 0.055(2) 0.0424(16) 0.0008(15) 0.0199(15) 0.0056(15)
C30 0.0441(17) 0.0406(16) 0.0433(16) -0.0112(14) 0.0072(13) -0.0027(13)
C31 0.0449(18) 0.0341(15) 0.0541(18) -0.0032(14) 0.0100(14) 0.0046(13)
C32 0.0350(14) 0.0305(14) 0.0332(13) -0.0015(11) 0.0007(11) -0.0030(11)
C33 0.0296(13) 0.0270(13) 0.0218(11) 0.0037(10) -0.0043(10) -0.0027(10)
C34 0.0416(15) 0.0317(14) 0.0256(12) 0.0057(11) -0.0018(11) -0.0029(12)
C35 0.0483(17) 0.0446(17) 0.0248(13) 0.0103(12) -0.0075(12) -0.0007(13)
C36 0.0539(19) 0.0353(15) 0.0380(15) 0.0103(13) -0.0140(14) 0.0021(13)
C37 0.0400(16) 0.0341(15) 0.0387(15) -0.0004(12) -0.0069(12) 0.0076(12)
C38 0.0388(15) 0.0298(13) 0.0247(12) 0.0022(11) -0.0041(11) 0.0015(11)
C39 0.0337(15) 0.0423(17) 0.0497(17) 0.0037(14) -0.0049(13) 0.0017(13)
C40 0.0337(15) 0.0395(16) 0.0426(15) -0.0010(13) -0.0107(12) -0.0053(12)
C41 0.0511(18) 0.0452(17) 0.0350(15) -0.0005(13) -0.0182(13) 0.0006(14)
C42 0.0304(14) 0.0313(13) 0.0305(13) 0.0018(11) -0.0046(11) -0.0039(11)
C43 0.0285(13) 0.0239(12) 0.0253(12) 0.0022(10) -0.0026(10) -0.0008(10)
C44 0.0364(15) 0.0301(14) 0.0318(13) 0.0010(11) 0.0022(11) -0.0040(11)
C45 0.0313(14) 0.0423(16) 0.0390(15) -0.0009(13) 0.0046(12) 0.0011(12)
C46 0.0341(15) 0.0468(17) 0.0426(16) -0.0016(14) -0.0060(12) 0.0091(13)
C47 0.0447(17) 0.0323(14) 0.0375(15) 0.0079(12) -0.0042(13) 0.0076(12)
C48 0.0336(14) 0.0276(13) 0.0279(12) 0.0060(11) -0.0014(10) 0.0011(11)
C49 0.0507(18) 0.0364(15) 0.0357(14) -0.0028(13) 0.0069(13) 0.0094(13)
C50 0.0431(16) 0.0303(14) 0.0345(14) -0.0081(12) -0.0078(12) 0.0036(12)
C51 0.0479(18) 0.0262(14) 0.0491(17) 0.0032(13) 0.0027(14) 0.0039(12)
C52 0.0375(15) 0.0288(13) 0.0293(13) -0.0005(11) -0.0053(11) -0.0008(11)
C53 0.0274(13) 0.0317(13) 0.0295(13) 0.0012(11) -0.0001(10) -0.0031(11)
C54 0.0301(15) 0.0416(17) 0.0569(18) 0.0108(14) 0.0043(13) -0.0057(12)
C55 0.0340(17) 0.049(2) 0.092(3) 0.0111(19) 0.0078(18) -0.0139(15)
C56 0.0352(18) 0.087(3) 0.069(2) 0.010(2) 0.0161(16) -0.0133(18)
C57 0.0349(16) 0.063(2) 0.0473(17) -0.0114(16) 0.0122(14) -0.0005(15)
C58 0.0332(15) 0.0495(17) 0.0340(14) -0.0105(13) 0.0059(12) -0.0026(13)
C59 0.0328(16) 0.058(2) 0.059(2) -0.0106(17) 0.0011(14) 0.0089(14)
C60 0.0314(15) 0.064(2) 0.0465(17) -0.0166(16) -0.0111(13) 0.0099(14)
C61 0.0286(16) 0.054(2) 0.096(3) -0.024(2) -0.0001(17) -0.0091(15)
C62 0.0325(14) 0.0433(16) 0.0324(13) -0.0040(12) -0.0030(11) 0.0063(12)

loop_
_atom_type_symbol
_atom_type_description
_atom_type_scat_dispersion_real
_atom_type_scat_dispersion_imag
_atom_type_scat_source
C C 0.0033 0.0016
;
International Tables for Crystallography
(Vol. C, Tables 4.2.6.8 and 6.1.1.4)
;
H H 0.0000 0.0000
;
International Tables for Crystallography
(Vol. C, Table 6.1.1.4)
;
Cl Cl 0.1484 0.1585
;
International Tables for Crystallography
(Vol. C, Tables 4.2.6.8 and 6.1.1.4)
;
Fe Fe 0.3463 0.8444
;
International Tables for Crystallography
(Vol. C, Tables 4.2.6.8 and 6.1.1.4)
;
N N 0.0061 0.0033
;
International Tables for Crystallography
(Vol. C, Tables 4.2.6.8 and 6.1.1.4)
;
P P 0.1023 0.0942
;
International Tables for Crystallography
(Vol. C, Tables 4.2.6.8 and 6.1.1.4)
;

loop_
_geom_angle_atom_site_label_1
_geom_angle_atom_site_label_2
_geom_angle_atom_site_label_3
_geom_angle
N1 Fe1 Cl1 107.55(7)
N1 Fe1 P2 95.85(6)
Cl1 Fe1 P2 106.11(3)
N1 Fe1 P1 96.72(6)
Cl1 Fe1 P1 106.04(3)
P2 Fe1 P1 139.87(3)
C22 P1 C43 104.92(11)
C22 P1 C53 103.05(11)
C43 P1 C53 112.26(11)
C22 P1 Fe1 95.84(8)
C43 P1 Fe1 120.55(8)
C53 P1 Fe1 116.12(9)
C21 P2 C23 106.41(12)
C21 P2 C33 105.82(11)
C23 P2 C33 111.84(11)
C21 P2 Fe1 93.45(8)
C23 P2 Fe1 124.08(8)
C33 P2 Fe1 111.79(8)
C1 N1 C12 106.9(2)
C1 N1 Fe1 127.52(16)
C12 N1 Fe1 125.41(15)
N1 C1 C2 129.5(2)
N1 C1 C6 111.0(2)
C2 C1 C6 119.4(2)
C3 C2 C1 117.3(2)
C3 C2 C22 119.1(2)
C1 C2 C22 123.4(2)
C2 C3 C4 123.9(2)
C2 C3 H3 118.0
C4 C3 H3 118.0
C5 C4 C3 118.1(2)
C5 C4 C13 122.6(2)
C3 C4 C13 119.2(2)
C4 C5 C6 119.5(2)
C4 C5 H5 120.2
C6 C5 H5 120.2
C5 C6 C1 121.6(2)
C5 C6 C7 133.0(2)
C1 C6 C7 105.3(2)
C8 C7 C12 121.4(2)
C8 C7 C6 132.6(2)
C12 C7 C6 106.0(2)
C9 C8 C7 119.5(2)
C9 C8 H8 120.2
C7 C8 H8 120.2
C8 C9 C10 118.2(2)
C8 C9 C17 122.7(2)
C10 C9 C17 119.1(2)
C11 C10 C9 124.5(2)
C11 C10 H10 117.7
C9 C10 H10 117.7
C10 C11 C12 116.4(2)
C10 C11 C21 119.3(2)
C12 C11 C21 124.3(2)
N1 C12 C7 110.5(2)
N1 C12 C11 129.4(2)
C7 C12 C11 119.9(2)
C15 C13 C14 109.2(3)
C15 C13 C16 108.4(3)
C14 C13 C16 108.5(3)
C15 C13 C4 112.2(2)
C14 C13 C4 109.1(2)
C16 C13 C4 109.4(2)
C13 C14 H14A 109.5
C13 C14 H14B 109.5
H14A C14 H14B 109.5
C13 C14 H14C 109.5
H14A C14 H14C 109.5
H14B C14 H14C 109.5
C13 C15 H15A 109.5
C13 C15 H15B 109.5
H15A C15 H15B 109.5
C13 C15 H15C 109.5
H15A C15 H15C 109.5
H15B C15 H15C 109.5
C13 C16 H16A 109.5
C13 C16 H16B 109.5
H16A C16 H16B 109.5
C13 C16 H16C 109.5
H16A C16 H16C 109.5
H16B C16 H16C 109.5
C20 C17 C19 108.1(3)
C20 C17 C18 108.5(2)
C19 C17 C18 109.5(3)
C20 C17 C9 111.8(2)
C19 C17 C9 109.1(2)
C18 C17 C9 109.8(2)
C17 C18 H18A 109.5
C17 C18 H18B 109.5
H18A C18 H18B 109.5
C17 C18 H18C 109.5
H18A C18 H18C 109.5
H18B C18 H18C 109.5
C17 C19 H19A 109.5
C17 C19 H19B 109.5
H19A C19 H19B 109.5
C17 C19 H19C 109.5
H19A C19 H19C 109.5
H19B C19 H19C 109.5
C17 C20 H20A 109.5
C17 C20 H20B 109.5
H20A C20 H20B 109.5
C17 C20 H20C 109.5
H20A C20 H20C 109.5
H20B C20 H20C 109.5
C11 C21 P2 116.33(17)
C11 C21 H21A 108.2
P2 C21 H21A 108.2
C11 C21 H21B 108.2
P2 C21 H21B 108.2
H21A C21 H21B 107.4
C2 C22 P1 117.86(17)
C2 C22 H22A 107.8
P1 C22 H22A 107.8
C2 C22 H22B 107.8
P1 C22 H22B 107.8
H22A C22 H22B 107.2
C28 C23 C24 106.6(2)
C28 C23 C32 107.7(2)
C24 C23 C32 110.2(2)
C28 C23 P2 108.58(17)
C24 C23 P2 114.38(18)
C32 C23 P2 109.08(17)
C25 C24 C23 109.9(2)
C25 C24 H24A 109.7
C23 C24 H24A 109.7
C25 C24 H24B 109.7
C23 C24 H24B 109.7
H24A C24 H24B 108.2
C29 C25 C26 110.3(3)
C29 C25 C24 110.1(3)
C26 C25 C24 108.7(3)
C29 C25 H25 109.2
C26 C25 H25 109.2
C24 C25 H25 109.2
C27 C26 C25 109.6(2)
C27 C26 H26A 109.7
C25 C26 H26A 109.7
C27 C26 H26B 109.7
C25 C26 H26B 109.7
H26A C26 H26B 108.2
C26 C27 C31 108.9(3)
C26 C27 C28 109.1(2)
C31 C27 C28 110.5(2)
C26 C27 H27 109.4
C31 C27 H27 109.4
C28 C27 H27 109.4
C27 C28 C23 110.8(2)
C27 C28 H28A 109.5
C23 C28 H28A 109.5
C27 C28 H28B 109.5
C23 C28 H28B 109.5
H28A C28 H28B 108.1
C25 C29 C30 109.6(2)
C25 C29 H29A 109.8
C30 C29 H29A 109.8
C25 C29 H29B 109.8
C30 C29 H29B 109.8
H29A C29 H29B 108.2
C31 C30 C32 109.6(2)
C31 C30 C29 109.4(3)
C32 C30 C29 109.4(2)
C31 C30 H30 109.5
C32 C30 H30 109.5
C29 C30 H30 109.5
C27 C31 C30 109.5(2)
C27 C31 H31A 109.8
C30 C31 H31A 109.8
C27 C31 H31B 109.8
C30 C31 H31B 109.8
H31A C31 H31B 108.2
C30 C32 C23 110.3(2)
C30 C32 H32A 109.6
C23 C32 H32A 109.6
C30 C32 H32B 109.6
C23 C32 H32B 109.6
H32A C32 H32B 108.1
C38 C33 C42 108.8(2)
C38 C33 C34 107.1(2)
C42 C33 C34 108.7(2)
C38 C33 P2 109.54(16)
C42 C33 P2 105.50(16)
C34 C33 P2 116.97(18)
C35 C34 C33 109.8(2)
C35 C34 H34A 109.7
C33 C34 H34A 109.7
C35 C34 H34B 109.7
C33 C34 H34B 109.7
H34A C34 H34B 108.2
C41 C35 C36 110.0(3)
C41 C35 C34 110.1(2)
C36 C35 C34 109.3(2)
C41 C35 H35 109.1
C36 C35 H35 109.1
C34 C35 H35 109.1
C37 C36 C35 109.0(2)
C37 C36 H36A 109.9
C35 C36 H36A 109.9
C37 C36 H36B 109.9
C35 C36 H36B 109.9
H36A C36 H36B 108.3
C36 C37 C39 109.7(2)
C36 C37 C38 109.4(2)
C39 C37 C38 109.7(2)
C36 C37 H37 109.3
C39 C37 H37 109.3
C38 C37 H37 109.3
C37 C38 C33 110.6(2)
C37 C38 H38A 109.5
C33 C38 H38A 109.5
C37 C38 H38B 109.5
C33 C38 H38B 109.5
H38A C38 H38B 108.1
C40 C39 C37 109.5(2)
C40 C39 H39A 109.8
C37 C39 H39A 109.8
C40 C39 H39B 109.8
C37 C39 H39B 109.8
H39A C39 H39B 108.2
C41 C40 C39 110.2(3)
C41 C40 C42 109.2(2)
C39 C40 C42 109.0(2)
C41 C40 H40 109.5
C39 C40 H40 109.5
C42 C40 H40 109.5
C35 C41 C40 109.5(2)
C35 C41 H41A 109.8
C40 C41 H41A 109.8
C35 C41 H41B 109.8
C40 C41 H41B 109.8
H41A C41 H41B 108.2
C40 C42 C33 110.6(2)
C40 C42 H42A 109.5
C33 C42 H42A 109.5
C40 C42 H42B 109.5
C33 C42 H42B 109.5
H42A C42 H42B 108.1
C52 C43 C48 109.8(2)
C52 C43 C44 106.5(2)
C48 C43 C44 108.7(2)
C52 C43 P1 113.23(17)
C48 C43 P1 112.69(17)
C44 C43 P1 105.61(16)
C45 C44 C43 110.9(2)
C45 C44 H44A 109.5
C43 C44 H44A 109.5
C45 C44 H44B 109.5
C43 C44 H44B 109.5
H44A C44 H44B 108.0
C49 C45 C46 109.9(2)
C49 C45 C44 109.5(2)
C46 C45 C44 109.1(2)
C49 C45 H45 109.4
C46 C45 H45 109.4
C44 C45 H45 109.4
C45 C46 C47 109.0(2)
C45 C46 H46A 109.9
C47 C46 H46A 109.9
C45 C46 H46B 109.9
C47 C46 H46B 109.9
H46A C46 H46B 108.3
C51 C47 C48 110.0(2)
C51 C47 C46 109.9(2)
C48 C47 C46 110.0(2)
C51 C47 H47 109.0
C48 C47 H47 109.0
C46 C47 H47 109.0
C47 C48 C43 109.8(2)
C47 C48 H48A 109.7
C43 C48 H48A 109.7
C47 C48 H48B 109.7
C43 C48 H48B 109.7
H48A C48 H48B 108.2
C45 C49 C50 108.9(2)
C45 C49 H49A 109.9
C50 C49 H49A 109.9
C45 C49 H49B 109.9
C50 C49 H49B 109.9
H49A C49 H49B 108.3
C51 C50 C52 110.2(2)
C51 C50 C49 108.9(2)
C52 C50 C49 109.5(2)
C51 C50 H50 109.4
C52 C50 H50 109.4
C49 C50 H50 109.4
C47 C51 C50 109.5(2)
C47 C51 H51A 109.8
C50 C51 H51A 109.8
C47 C51 H51B 109.8
C50 C51 H51B 109.8
H51A C51 H51B 108.2
C50 C52 C43 110.3(2)
C50 C52 H52A 109.6
C43 C52 H52A 109.6
C50 C52 H52B 109.6
C43 C52 H52B 109.6
H52A C52 H52B 108.1
C58 C53 C54 107.1(2)
C58 C53 C62 108.2(2)
C54 C53 C62 109.9(2)
C58 C53 P1 109.31(18)
C54 C53 P1 115.32(19)
C62 C53 P1 106.82(17)
C53 C54 C55 109.7(2)
C53 C54 H54A 109.7
C55 C54 H54A 109.7
C53 C54 H54B 109.7
C55 C54 H54B 109.7
H54A C54 H54B 108.2
C56 C55 C61 109.8(3)
C56 C55 C54 110.2(3)
C61 C55 C54 108.8(3)
C56 C55 H55 109.3
C61 C55 H55 109.3
C54 C55 H55 109.3
C55 C56 C57 109.3(3)
C55 C56 H56A 109.8
C57 C56 H56A 109.8
C55 C56 H56B 109.8
C57 C56 H56B 109.8
H56A C56 H56B 108.3
C59 C57 C56 109.2(3)
C59 C57 C58 110.4(3)
C56 C57 C58 109.3(3)
C59 C57 H57 109.3
C56 C57 H57 109.3
C58 C57 H57 109.3
C57 C58 C53 110.8(2)
C57 C58 H58A 109.5
C53 C58 H58A 109.5
C57 C58 H58B 109.5
C53 C58 H58B 109.5
H58A C58 H58B 108.1
C57 C59 C60 108.7(3)
C57 C59 H59A 110.0
C60 C59 H59A 110.0
C57 C59 H59B 110.0
C60 C59 H59B 110.0
H59A C59 H59B 108.3
C61 C60 C62 109.7(3)
C61 C60 C59 110.2(3)
C62 C60 C59 108.9(3)
C61 C60 H60 109.3
C62 C60 H60 109.3
C59 C60 H60 109.3
C60 C61 C55 110.1(3)
C60 C61 H61A 109.6
C55 C61 H61A 109.6
C60 C61 H61B 109.6
C55 C61 H61B 109.6
H61A C61 H61B 108.2
C60 C62 C53 110.1(2)
C60 C62 H62A 109.6
C53 C62 H62A 109.6
C60 C62 H62B 109.6
C53 C62 H62B 109.6
H62A C62 H62B 108.2

loop_
_geom_bond_atom_site_label_1
_geom_bond_atom_site_label_2
_geom_bond_distance
Fe1 N1 2.000(2)
Fe1 Cl1 2.2716(8)
Fe1 P2 2.4459(7)
Fe1 P1 2.4471(7)
P1 C22 1.854(2)
P1 C43 1.877(3)
P1 C53 1.882(3)
P2 C21 1.852(2)
P2 C23 1.873(3)
P2 C33 1.891(2)
N1 C1 1.370(3)
N1 C12 1.379(3)
C1 C2 1.406(3)
C1 C6 1.413(3)
C2 C3 1.390(3)
C2 C22 1.512(3)
C3 C4 1.405(4)
C3 H3 0.9500
C4 C5 1.387(4)
C4 C13 1.539(3)
C5 C6 1.395(3)
C5 H5 0.9500
C6 C7 1.446(3)
C7 C8 1.397(3)
C7 C12 1.409(3)
C8 C9 1.382(3)
C8 H8 0.9500
C9 C10 1.402(4)
C9 C17 1.538(4)
C10 C11 1.389(3)
C10 H10 0.9500
C11 C12 1.413(3)
C11 C21 1.502(3)
C13 C15 1.522(4)
C13 C14 1.533(4)
C13 C16 1.538(4)
C14 H14A 0.9800
C14 H14B 0.9800
C14 H14C 0.9800
C15 H15A 0.9800
C15 H15B 0.9800
C15 H15C 0.9800
C16 H16A 0.9800
C16 H16B 0.9800
C16 H16C 0.9800
C17 C20 1.520(4)
C17 C19 1.523(4)
C17 C18 1.524(4)
C18 H18A 0.9800
C18 H18B 0.9800
C18 H18C 0.9800
C19 H19A 0.9800
C19 H19B 0.9800
C19 H19C 0.9800
C20 H20A 0.9800
C20 H20B 0.9800
C20 H20C 0.9800
C21 H21A 0.9900
C21 H21B 0.9900
C22 H22A 0.9900
C22 H22B 0.9900
C23 C28 1.543(4)
C23 C24 1.549(3)
C23 C32 1.550(4)
C24 C25 1.543(4)
C24 H24A 0.9900
C24 H24B 0.9900
C25 C29 1.514(5)
C25 C26 1.523(5)
C25 H25 1.0000
C26 C27 1.520(4)
C26 H26A 0.9900
C26 H26B 0.9900
C27 C31 1.523(4)
C27 C28 1.536(4)
C27 H27 1.0000
C28 H28A 0.9900
C28 H28B 0.9900
C29 C30 1.535(4)
C29 H29A 0.9900
C29 H29B 0.9900
C30 C31 1.526(4)
C30 C32 1.535(4)
C30 H30 1.0000
C31 H31A 0.9900
C31 H31B 0.9900
C32 H32A 0.9900
C32 H32B 0.9900
C33 C38 1.541(4)
C33 C42 1.550(3)
C33 C34 1.551(3)
C34 C35 1.541(4)
C34 H34A 0.9900
C34 H34B 0.9900
C35 C41 1.522(4)
C35 C36 1.529(4)
C35 H35 1.0000
C36 C37 1.526(4)
C36 H36A 0.9900
C36 H36B 0.9900
C37 C39 1.530(4)
C37 C38 1.534(4)
C37 H37 1.0000
C38 H38A 0.9900
C38 H38B 0.9900
C39 C40 1.528(4)
C39 H39A 0.9900
C39 H39B 0.9900
C40 C41 1.522(4)
C40 C42 1.534(4)
C40 H40 1.0000
C41 H41A 0.9900
C41 H41B 0.9900
C42 H42A 0.9900
C42 H42B 0.9900
C43 C52 1.540(3)
C43 C48 1.542(3)
C43 C44 1.549(4)
C44 C45 1.536(4)
C44 H44A 0.9900
C44 H44B 0.9900
C45 C49 1.521(4)
C45 C46 1.528(4)
C45 H45 1.0000
C46 C47 1.536(4)
C46 H46A 0.9900
C46 H46B 0.9900
C47 C51 1.514(4)
C47 C48 1.524(4)
C47 H47 1.0000
C48 H48A 0.9900
C48 H48B 0.9900
C49 C50 1.541(4)
C49 H49A 0.9900
C49 H49B 0.9900
C50 C51 1.530(4)
C50 C52 1.530(4)
C50 H50 1.0000
C51 H51A 0.9900
C51 H51B 0.9900
C52 H52A 0.9900
C52 H52B 0.9900
C53 C58 1.537(4)
C53 C54 1.540(4)
C53 C62 1.543(4)
C54 C55 1.543(4)
C54 H54A 0.9900
C54 H54B 0.9900
C55 C56 1.515(5)
C55 C61 1.522(5)
C55 H55 1.0000
C56 C57 1.524(5)
C56 H56A 0.9900
C56 H56B 0.9900
C57 C59 1.524(5)
C57 C58 1.532(4)
C57 H57 1.0000
C58 H58A 0.9900
C58 H58B 0.9900
C59 C60 1.538(4)
C59 H59A 0.9900
C59 H59B 0.9900
C60 C61 1.509(5)
C60 C62 1.533(4)
C60 H60 1.0000
C61 H61A 0.9900
C61 H61B 0.9900
C62 H62A 0.9900
C62 H62B 0.9900

loop_
_geom_torsion_atom_site_label_1
_geom_torsion_atom_site_label_2
_geom_torsion_atom_site_label_3
_geom_torsion_atom_site_label_4
_geom_torsion
C12 N1 C1 C2 177.0(2)
Fe1 N1 C1 C2 -7.5(4)
C12 N1 C1 C6 -4.8(3)
Fe1 N1 C1 C6 170.69(17)
N1 C1 C2 C3 176.8(2)
C6 C1 C2 C3 -1.3(3)
N1 C1 C2 C22 -8.2(4)
C6 C1 C2 C22 173.8(2)
C1 C2 C3 C4 0.2(4)
C22 C2 C3 C4 -175.1(2)
C2 C3 C4 C5 0.9(4)
C2 C3 C4 C13 179.7(2)
C3 C4 C5 C6 -0.9(4)
C13 C4 C5 C6 -179.6(2)
C4 C5 C6 C1 -0.2(4)
C4 C5 C6 C7 179.2(3)
N1 C1 C6 C5 -177.1(2)
C2 C1 C6 C5 1.3(4)
N1 C1 C6 C7 3.4(3)
C2 C1 C6 C7 -178.2(2)
C5 C6 C7 C8 -0.4(5)
C1 C6 C7 C8 179.0(3)
C5 C6 C7 C12 179.9(3)
C1 C6 C7 C12 -0.6(3)
C12 C7 C8 C9 0.7(4)
C6 C7 C8 C9 -179.0(3)
C7 C8 C9 C10 -1.9(4)
C7 C8 C9 C17 178.1(2)
C8 C9 C10 C11 0.9(4)
C17 C9 C10 C11 -179.1(2)
C9 C10 C11 C12 1.3(4)
C9 C10 C11 C21 179.8(2)
C1 N1 C12 C7 4.4(3)
Fe1 N1 C12 C7 -171.27(16)
C1 N1 C12 C11 -179.6(2)
Fe1 N1 C12 C11 4.7(4)
C8 C7 C12 N1 178.0(2)
C6 C7 C12 N1 -2.3(3)
C8 C7 C12 C11 1.6(4)
C6 C7 C12 C11 -178.7(2)
C10 C11 C12 N1 -178.2(2)
C21 C11 C12 N1 3.4(4)
C10 C11 C12 C7 -2.5(4)
C21 C11 C12 C7 179.1(2)
C5 C4 C13 C15 -1.7(4)
C3 C4 C13 C15 179.5(3)
C5 C4 C13 C14 119.5(3)
C3 C4 C13 C14 -59.3(3)
C5 C4 C13 C16 -122.0(3)
C3 C4 C13 C16 59.2(3)
C8 C9 C17 C20 -2.6(4)
C10 C9 C17 C20 177.4(2)
C8 C9 C17 C19 116.9(3)
C10 C9 C17 C19 -63.1(4)
C8 C9 C17 C18 -123.1(3)
C10 C9 C17 C18 56.8(3)
C10 C11 C21 P2 131.4(2)
C12 C11 C21 P2 -50.2(3)
C23 P2 C21 C11 -62.0(2)
C33 P2 C21 C11 178.85(18)
Fe1 P2 C21 C11 65.04(18)
C3 C2 C22 P1 -132.4(2)
C1 C2 C22 P1 52.6(3)
C43 P1 C22 C2 63.2(2)
C53 P1 C22 C2 -179.17(19)
Fe1 P1 C22 C2 -60.6(2)
C21 P2 C23 C28 68.80(19)
C33 P2 C23 C28 -176.10(17)
Fe1 P2 C23 C28 -37.2(2)
C21 P2 C23 C24 -50.1(2)
C33 P2 C23 C24 65.0(2)
Fe1 P2 C23 C24 -156.10(16)
C21 P2 C23 C32 -174.11(17)
C33 P2 C23 C32 -59.0(2)
Fe1 P2 C23 C32 79.93(18)
C28 C23 C24 C25 60.7(3)
C32 C23 C24 C25 -55.9(3)
P2 C23 C24 C25 -179.2(2)
C23 C24 C25 C29 58.7(3)
C23 C24 C25 C26 -62.1(3)
C29 C25 C26 C27 -59.8(3)
C24 C25 C26 C27 61.0(3)
C25 C26 C27 C31 60.6(3)
C25 C26 C27 C28 -60.2(3)
C26 C27 C28 C23 60.8(3)
C31 C27 C28 C23 -59.0(3)
C24 C23 C28 C27 -60.2(3)
C32 C23 C28 C27 58.1(3)
P2 C23 C28 C27 176.12(19)
C26 C25 C29 C30 58.5(3)
C24 C25 C29 C30 -61.5(3)
C25 C29 C30 C31 -58.7(3)
C25 C29 C30 C32 61.4(3)
C26 C27 C31 C30 -61.1(3)
C28 C27 C31 C30 58.7(3)
C32 C30 C31 C27 -59.7(3)
C29 C30 C31 C27 60.2(3)
C31 C30 C32 C23 61.1(3)
C29 C30 C32 C23 -58.9(3)
C28 C23 C32 C30 -59.4(3)
C24 C23 C32 C30 56.5(3)
P2 C23 C32 C30 -177.08(19)
C21 P2 C33 C38 -32.5(2)
C23 P2 C33 C38 -147.95(17)
Fe1 P2 C33 C38 67.93(18)
C21 P2 C33 C42 -149.44(17)
C23 P2 C33 C42 95.10(18)
Fe1 P2 C33 C42 -49.03(18)
C21 P2 C33 C34 89.6(2)
C23 P2 C33 C34 -25.8(2)
Fe1 P2 C33 C34 -169.97(16)
C38 C33 C34 C35 -60.1(3)
C42 C33 C34 C35 57.3(3)
P2 C33 C34 C35 176.59(18)
C33 C34 C35 C41 -59.5(3)
C33 C34 C35 C36 61.5(3)
C41 C35 C36 C37 60.3(3)
C34 C35 C36 C37 -60.7(3)
C35 C36 C37 C39 -60.2(3)
C35 C36 C37 C38 60.3(3)
C36 C37 C38 C33 -61.1(3)
C39 C37 C38 C33 59.2(3)
C42 C33 C38 C37 -57.3(3)
C34 C33 C38 C37 60.1(3)
P2 C33 C38 C37 -172.13(18)
C36 C37 C39 C40 59.6(3)
C38 C37 C39 C40 -60.7(3)
C37 C39 C40 C41 -58.9(3)
C37 C39 C40 C42 61.0(3)
C36 C35 C41 C40 -59.6(3)
C34 C35 C41 C40 60.9(3)
C39 C40 C41 C35 58.8(3)
C42 C40 C41 C35 -60.8(3)
C41 C40 C42 C33 60.2(3)
C39 C40 C42 C33 -60.3(3)
C38 C33 C42 C40 58.1(3)
C34 C33 C42 C40 -58.3(3)
P2 C33 C42 C40 175.54(18)
C22 P1 C43 C52 158.96(17)
C53 P1 C43 C52 47.8(2)
Fe1 P1 C43 C52 -94.81(18)
C22 P1 C43 C48 33.6(2)
C53 P1 C43 C48 -77.6(2)
Fe1 P1 C43 C48 139.84(15)
C22 P1 C43 C44 -84.88(17)
C53 P1 C43 C44 163.92(16)
Fe1 P1 C43 C44 21.36(19)
C52 C43 C44 C45 -60.2(3)
C48 C43 C44 C45 58.0(3)
P1 C43 C44 C45 179.16(18)
C43 C44 C45 C49 60.8(3)
C43 C44 C45 C46 -59.5(3)
C49 C45 C46 C47 -60.0(3)
C44 C45 C46 C47 60.1(3)
C45 C46 C47 C51 59.6(3)
C45 C46 C47 C48 -61.6(3)
C51 C47 C48 C43 -60.2(3)
C46 C47 C48 C43 60.9(3)
C52 C43 C48 C47 57.8(3)
C44 C43 C48 C47 -58.3(3)
P1 C43 C48 C47 -174.95(18)
C46 C45 C49 C50 60.7(3)
C44 C45 C49 C50 -59.1(3)
C45 C49 C50 C51 -60.5(3)
C45 C49 C50 C52 60.0(3)
C48 C47 C51 C50 60.8(3)
C46 C47 C51 C50 -60.4(3)
C52 C50 C51 C47 -59.5(3)
C49 C50 C51 C47 60.6(3)
C51 C50 C52 C43 57.7(3)
C49 C50 C52 C43 -62.0(3)
C48 C43 C52 C50 -56.8(3)
C44 C43 C52 C50 60.7(3)
P1 C43 C52 C50 176.35(18)
C22 P1 C53 C58 42.6(2)
C43 P1 C53 C58 155.01(18)
Fe1 P1 C53 C58 -60.7(2)
C22 P1 C53 C54 -78.1(2)
C43 P1 C53 C54 34.3(2)
Fe1 P1 C53 C54 178.64(17)
C22 P1 C53 C62 159.44(18)
C43 P1 C53 C62 -88.19(19)
Fe1 P1 C53 C62 56.14(19)
C58 C53 C54 C55 59.7(3)
C62 C53 C54 C55 -57.6(3)
P1 C53 C54 C55 -178.4(2)
C53 C54 C55 C56 -60.7(4)
C53 C54 C55 C61 59.7(4)
C61 C55 C56 C57 -60.2(4)
C54 C55 C56 C57 59.6(4)
C55 C56 C57 C59 61.6(3)
C55 C56 C57 C58 -59.3(4)
C59 C57 C58 C53 -59.1(3)
C56 C57 C58 C53 61.1(3)
C54 C53 C58 C57 -60.6(3)
C62 C53 C58 C57 57.9(3)
P1 C53 C58 C57 173.8(2)
C56 C57 C59 C60 -60.5(3)
C58 C57 C59 C60 59.7(4)
C57 C59 C60 C61 59.3(3)
C57 C59 C60 C62 -61.1(4)
C62 C60 C61 C55 61.5(3)
C59 C60 C61 C55 -58.4(3)
C56 C55 C61 C60 58.9(3)
C54 C55 C61 C60 -61.8(4)
C61 C60 C62 C53 -58.7(3)
C59 C60 C62 C53 62.0(3)
C58 C53 C62 C60 -59.7(3)
C54 C53 C62 C60 56.9(3)
P1 C53 C62 C60 -177.3(2)
